data_7103330
loop_
_publ_author_name
'Raynal, Matthieu'
'Cazin, Catherine S J'
'Vall\'ee, Christophe'
'Olivier-Bourbigou, H\'el\`ene'
'Braunstein, Pierre'

_publ_section_title
;
 An unprecedented, figure-of-eight, dinuclear iridium(I) dicarbene and
 new iridium(III) 'pincer' complexes.
;
_journal_issue 34
_journal_name_full 'Chemical communications (Cambridge, England)'
_journal_page_first 3983
_journal_page_last 3985
_journal_paper_doi 10.1039/b808806c
_journal_year 2008
_chemical_formula_moiety 'C22 H28 I2 Ir N5, C2 H3 N'
_chemical_formula_sum 'C24 H31 I2 Ir N6'
_chemical_formula_weight 849.55
_space_group_IT_number 19
_symmetry_cell_setting orthorhombic
_symmetry_Int_Tables_number 19
_symmetry_space_group_name_Hall 'P 2ac 2ab'
_symmetry_space_group_name_H-M 'P 21 21 21'
_atom_sites_solution_hydrogens geom
_atom_sites_solution_primary direct
_atom_sites_solution_secondary difmap
_audit_creation_method SHELXL-97
_cell_angle_alpha 90.00
_cell_angle_beta 90.00
_cell_angle_gamma 90.00
_cell_formula_units_Z 4
_cell_length_a 11.0172(5)
_cell_length_b 15.0514(7)
_cell_length_c 16.7082(4)
_cell_measurement_reflns_used 4578
_cell_measurement_temperature 173(2)
_cell_measurement_theta_max 26.40
_cell_measurement_theta_min 0.998
_cell_volume 2770.63(19)
_computing_cell_refinement 'HKL Scalepack (Otwinowski & Minor 1997)'
_computing_data_reduction 'HKL Denzo and Scalepack (Otwinowski & Minor 1997)'
_computing_molecular_graphics ORTEP-3
_computing_publication_material PLATON
_computing_structure_refinement 'SHELXL-97 (Sheldrick, 1997)'
_computing_structure_solution 'SHELXS-97 (Sheldrick, 1997)'
_diffrn_ambient_temperature 173(2)
_diffrn_detector_area_resol_mean 9
_diffrn_measured_fraction_theta_full 1.000
_diffrn_measured_fraction_theta_max 1.000
_diffrn_measurement_device_type KappaCCD
_diffrn_measurement_method CCD
_diffrn_radiation_monochromator graphite
_diffrn_radiation_probe x-ray
_diffrn_radiation_type MoK\a
_diffrn_radiation_wavelength 0.71073
_diffrn_reflns_av_R_equivalents 0.0645
_diffrn_reflns_av_sigmaI/netI 0.0774
_diffrn_reflns_limit_h_max 13
_diffrn_reflns_limit_h_min -10
_diffrn_reflns_limit_k_max 12
_diffrn_reflns_limit_k_min -18
_diffrn_reflns_limit_l_max 17
_diffrn_reflns_limit_l_min -20
_diffrn_reflns_number 13336
_diffrn_reflns_theta_full 26.50
_diffrn_reflns_theta_max 26.50
_diffrn_reflns_theta_min 1.82
_diffrn_source 'fine-focus sealed tube'
_exptl_absorpt_coefficient_mu 7.070
_exptl_absorpt_correction_type none
_exptl_crystal_colour orange
_exptl_crystal_density_diffrn 2.037
_exptl_crystal_density_method 'not measured'
_exptl_crystal_description prism
_exptl_crystal_F_000 1600
_exptl_crystal_size_max 0.02
_exptl_crystal_size_mid 0.02
_exptl_crystal_size_min 0.02
_refine_diff_density_max 1.263
_refine_diff_density_min -2.816
_refine_diff_density_rms 0.253
_refine_ls_abs_structure_details 'Flack H D (1983), Acta Cryst. A39, 876-881'
_refine_ls_abs_structure_Flack -0.018(7)
_refine_ls_extinction_method none
_refine_ls_goodness_of_fit_ref 0.979
_refine_ls_hydrogen_treatment constr
_refine_ls_matrix_type full
_refine_ls_number_parameters 302
_refine_ls_number_reflns 5710
_refine_ls_number_restraints 0
_refine_ls_restrained_S_all 0.979
_refine_ls_R_factor_all 0.0661
_refine_ls_R_factor_gt 0.0443
_refine_ls_shift/su_max 0.001
_refine_ls_shift/su_mean 0.000
_refine_ls_structure_factor_coef Fsqd
_refine_ls_weighting_details 'calc w=1/[\s^2^(Fo^2^)+(0.0532P)^2^+0.0000P] where P=(Fo^2^+2Fc^2^)/3'
_refine_ls_weighting_scheme calc
_refine_ls_wR_factor_gt 0.0928
_refine_ls_wR_factor_ref 0.1020
_reflns_number_gt 4562
_reflns_number_total 5710
_reflns_threshold_expression >2sigma(I)
_cod_data_source_file b808806c.txt
_cod_data_source_block import
_cod_database_code 7103330

loop_
_symmetry_equiv_pos_as_xyz
'x, y, z'
'-x+1/2, -y, z+1/2'
'x+1/2, -y+1/2, -z'
'-x, y+1/2, -z+1/2'

loop_
_atom_site_label
_atom_site_type_symbol
_atom_site_fract_x
_atom_site_fract_y
_atom_site_fract_z
_atom_site_U_iso_or_equiv
_atom_site_adp_type
_atom_site_occupancy
_atom_site_symmetry_multiplicity
_atom_site_calc_flag
_atom_site_refinement_flags
_atom_site_disorder_assembly
_atom_site_disorder_group
Ir1 Ir 0.83165(4) 0.43108(2) 0.14977(2) 0.02075(10) Uani 1 1 d . . .
I1 I 0.99334(7) 0.30118(5) 0.12834(4) 0.03409(19) Uani 1 1 d . . .
I2 I 0.66466(7) 0.56013(4) 0.16223(4) 0.02953(16) Uani 1 1 d . . .
C1 C 0.9647(8) 0.5263(7) 0.1433(6) 0.028(2) Uani 1 1 d . . .
C2 C 0.7180(9) 0.3420(6) 0.2041(5) 0.023(2) Uani 1 1 d . . .
C3 C 0.6524(9) 0.2771(6) 0.3209(6) 0.027(2) Uani 1 1 d . . .
H3 H 0.6449 0.2628 0.3748 0.032 Uiso 1 1 calc R . .
C4 C 0.5874(10) 0.2447(7) 0.2584(6) 0.031(3) Uani 1 1 d . . .
H4 H 0.5263 0.2023 0.2619 0.037 Uiso 1 1 calc R . .
C5 C 0.8259(10) 0.3907(6) 0.3214(5) 0.022(2) Uani 1 1 d . . .
C6 C 0.8811(8) 0.4436(7) 0.2636(6) 0.024(2) Uani 1 1 d . . .
C7 C 0.9731(9) 0.5006(6) 0.2844(5) 0.022(2) Uani 1 1 d . . .
C8 C 1.0086(10) 0.5080(6) 0.3628(6) 0.029(2) Uani 1 1 d . . .
H8 H 1.0705 0.5470 0.3770 0.035 Uiso 1 1 calc R . .
C9 C 0.9505(9) 0.4560(6) 0.4215(6) 0.029(2) Uani 1 1 d . . .
H9 H 0.9741 0.4607 0.4748 0.035 Uiso 1 1 calc R . .
C10 C 0.8575(9) 0.3975(6) 0.4002(5) 0.024(2) Uani 1 1 d . . .
H10 H 0.8180 0.3637 0.4388 0.029 Uiso 1 1 calc R . .
C11 C 1.0993(10) 0.6148(7) 0.2075(6) 0.030(3) Uani 1 1 d . . .
H11 H 1.1458 0.6400 0.2480 0.036 Uiso 1 1 calc R . .
C12 C 1.1013(10) 0.6380(8) 0.1292(6) 0.033(3) Uani 1 1 d . . .
H12 H 1.1498 0.6813 0.1056 0.040 Uiso 1 1 calc R . .
C13 C 0.7725(9) 0.3973(6) -0.0375(6) 0.024(2) Uani 1 1 d . . .
C14 C 0.7557(11) 0.3764(7) -0.1217(6) 0.034(3) Uani 1 1 d . . .
H14A H 0.7213 0.4267 -0.1487 0.051 Uiso 1 1 calc R . .
H14B H 0.7021 0.3264 -0.1268 0.051 Uiso 1 1 calc R . .
H14C H 0.8328 0.3622 -0.1453 0.051 Uiso 1 1 calc R . .
C15 C 0.9914(10) 0.5874(6) 0.0055(5) 0.030(2) Uani 1 1 d . . .
H15A H 0.9997 0.6481 -0.0133 0.036 Uiso 1 1 calc R . .
H15B H 0.9083 0.5688 -0.0039 0.036 Uiso 1 1 calc R . .
C16 C 1.0772(10) 0.5275(7) -0.0417(5) 0.031(3) Uani 1 1 d . . .
H16A H 1.1603 0.5452 -0.0312 0.037 Uiso 1 1 calc R . .
H16B H 1.0675 0.4667 -0.0235 0.037 Uiso 1 1 calc R . .
C17 C 1.0536(9) 0.5316(8) -0.1309(6) 0.034(3) Uani 1 1 d . . .
H17A H 0.9729 0.5087 -0.1416 0.041 Uiso 1 1 calc R . .
H17B H 1.0552 0.5932 -0.1478 0.041 Uiso 1 1 calc R . .
C18 C 1.1433(11) 0.4804(7) -0.1795(6) 0.043(3) Uani 1 1 d . . .
H18A H 1.2228 0.5052 -0.1721 0.064 Uiso 1 1 calc R . .
H18B H 1.1215 0.4836 -0.2350 0.064 Uiso 1 1 calc R . .
H18C H 1.1434 0.4195 -0.1626 0.064 Uiso 1 1 calc R . .
C19 C 0.5764(9) 0.2686(7) 0.1088(6) 0.028(2) Uani 1 1 d . . .
H19A H 0.5292 0.2142 0.1099 0.034 Uiso 1 1 calc R . .
H19B H 0.6429 0.2601 0.0716 0.034 Uiso 1 1 calc R . .
C20 C 0.4968(10) 0.3435(6) 0.0790(5) 0.031(2) Uani 1 1 d . . .
H20A H 0.4628 0.3267 0.0276 0.037 Uiso 1 1 calc R . .
H20B H 0.5469 0.3957 0.0706 0.037 Uiso 1 1 calc R . .
C21 C 0.3928(10) 0.3678(7) 0.1357(8) 0.041(3) Uani 1 1 d . . .
H21A H 0.3436 0.3155 0.1457 0.049 Uiso 1 1 calc R . .
H21B H 0.4261 0.3875 0.1864 0.049 Uiso 1 1 calc R . .
C22 C 0.3134(11) 0.4410(8) 0.1007(7) 0.052(3) Uani 1 1 d . . .
H22A H 0.3602 0.4945 0.0954 0.078 Uiso 1 1 calc R . .
H22B H 0.2457 0.4517 0.1356 0.078 Uiso 1 1 calc R . .
H22C H 0.2842 0.4230 0.0490 0.078 Uiso 1 1 calc R . .
C23 C 1.1840(11) 0.2848(7) 0.4169(7) 0.045(3) Uani 1 1 d . . .
C24 C 1.1575(12) 0.2878(7) 0.3307(6) 0.044(3) Uani 1 1 d . . .
H24A H 1.1550 0.2284 0.3098 0.065 Uiso 1 1 calc R . .
H24B H 1.2199 0.3209 0.3037 0.065 Uiso 1 1 calc R . .
H24C H 1.0805 0.3161 0.3222 0.065 Uiso 1 1 calc R . .
N1 N 1.0161(8) 0.5475(5) 0.2162(4) 0.0233(18) Uani 1 1 d . . .
N2 N 1.0167(8) 0.5843(5) 0.0912(4) 0.0262(19) Uani 1 1 d . . .
N3 N 0.7323(7) 0.3363(5) 0.2860(5) 0.0247(19) Uani 1 1 d . . .
N4 N 0.6264(7) 0.2849(6) 0.1891(5) 0.028(2) Uani 1 1 d . . .
N5 N 0.7890(7) 0.4132(5) 0.0271(5) 0.027(2) Uani 1 1 d . . .
N6 N 1.2050(10) 0.2793(6) 0.4826(6) 0.056(3) Uani 1 1 d . . .

loop_
_atom_site_aniso_label
_atom_site_aniso_U_11
_atom_site_aniso_U_22
_atom_site_aniso_U_33
_atom_site_aniso_U_23
_atom_site_aniso_U_13
_atom_site_aniso_U_12
Ir1 0.0257(2) 0.02048(18) 0.01609(17) 0.00025(15) -0.00029(17) -0.00053(19)
I1 0.0416(4) 0.0316(4) 0.0290(4) -0.0023(3) 0.0003(3) 0.0085(4)
I2 0.0331(4) 0.0262(3) 0.0293(3) -0.0028(3) -0.0019(3) 0.0043(4)
C1 0.027(6) 0.029(5) 0.028(5) -0.011(5) 0.002(4) 0.007(4)
C2 0.028(6) 0.029(6) 0.012(5) -0.005(4) -0.003(4) 0.004(5)
C3 0.034(6) 0.016(5) 0.031(5) 0.002(4) 0.006(5) -0.002(5)
C4 0.034(6) 0.026(6) 0.032(6) 0.004(5) 0.012(5) -0.002(5)
C5 0.023(5) 0.018(5) 0.024(5) 0.004(4) -0.005(5) 0.002(5)
C6 0.020(5) 0.024(6) 0.029(5) -0.007(4) 0.001(4) 0.001(4)
C7 0.025(6) 0.024(5) 0.018(5) -0.007(4) -0.002(4) 0.002(4)
C8 0.030(6) 0.032(6) 0.027(6) -0.001(4) 0.003(5) -0.004(5)
C9 0.039(7) 0.031(6) 0.017(5) -0.004(4) -0.007(4) 0.003(5)
C10 0.028(6) 0.030(5) 0.014(5) -0.003(4) 0.002(4) 0.007(5)
C11 0.032(6) 0.028(6) 0.031(6) -0.009(5) 0.003(5) -0.010(5)
C12 0.031(6) 0.034(6) 0.034(6) -0.009(5) -0.006(5) -0.002(5)
C13 0.027(6) 0.024(5) 0.021(6) 0.000(4) -0.005(4) 0.007(5)
C14 0.052(8) 0.034(6) 0.017(5) -0.004(4) -0.003(5) 0.006(6)
C15 0.037(6) 0.033(6) 0.021(5) 0.009(4) 0.000(5) 0.003(5)
C16 0.049(7) 0.024(6) 0.020(5) 0.002(4) 0.000(5) 0.004(5)
C17 0.034(6) 0.046(7) 0.022(6) -0.004(5) 0.008(5) -0.003(6)
C18 0.064(9) 0.032(6) 0.033(6) -0.008(5) 0.015(6) 0.007(6)
C19 0.027(6) 0.026(6) 0.031(6) -0.006(4) -0.012(4) -0.001(5)
C20 0.040(6) 0.028(5) 0.024(5) -0.006(4) -0.010(5) 0.000(6)
C21 0.039(7) 0.025(6) 0.059(8) 0.003(5) 0.003(6) 0.006(5)
C22 0.047(8) 0.047(8) 0.062(8) -0.002(6) -0.001(6) 0.015(7)
C23 0.057(8) 0.030(6) 0.046(7) 0.006(5) 0.000(7) 0.005(6)
C24 0.056(8) 0.041(7) 0.034(6) 0.005(5) -0.014(6) 0.013(7)
N1 0.028(5) 0.017(4) 0.025(4) -0.003(3) 0.001(4) -0.002(4)
N2 0.032(5) 0.024(4) 0.023(4) 0.006(3) 0.008(4) -0.004(4)
N3 0.029(5) 0.023(4) 0.022(4) 0.005(3) 0.001(4) 0.000(4)
N4 0.035(5) 0.031(5) 0.017(4) -0.002(4) -0.005(3) -0.004(4)
N5 0.029(5) 0.025(5) 0.028(5) -0.002(4) -0.012(4) 0.005(4)
N6 0.097(9) 0.039(6) 0.034(6) 0.010(5) -0.019(5) -0.010(6)

loop_
_atom_type_symbol
_atom_type_description
_atom_type_scat_dispersion_real
_atom_type_scat_dispersion_imag
_atom_type_scat_source
Ir Ir -1.4442 7.9887 'International Tables Vol C Tables 4.2.6.8 and 6.1.1.4'
I I -0.4742 1.8119 'International Tables Vol C Tables 4.2.6.8 and 6.1.1.4'
C C 0.0033 0.0016 'International Tables Vol C Tables 4.2.6.8 and 6.1.1.4'
N N 0.0061 0.0033 'International Tables Vol C Tables 4.2.6.8 and 6.1.1.4'
H H 0.0000 0.0000 'International Tables Vol C Tables 4.2.6.8 and 6.1.1.4'

loop_
_geom_angle_atom_site_label_1
_geom_angle_atom_site_label_2
_geom_angle_atom_site_label_3
_geom_angle
_geom_angle_site_symmetry_1
_geom_angle_site_symmetry_3
_geom_angle_publ_flag
C6 Ir1 C2 78.8(4) . . ?
C6 Ir1 C1 77.8(4) . . ?
C2 Ir1 C1 156.6(4) . . ?
C6 Ir1 N5 176.4(4) . . ?
C2 Ir1 N5 102.1(3) . . ?
C1 Ir1 N5 101.3(4) . . ?
C6 Ir1 I1 90.8(3) . . ?
C2 Ir1 I1 89.3(3) . . ?
C1 Ir1 I1 91.6(3) . . ?
N5 Ir1 I1 85.7(2) . . ?
C6 Ir1 I2 92.6(3) . . ?
C2 Ir1 I2 91.2(3) . . ?
C1 Ir1 I2 89.3(3) . . ?
N5 Ir1 I2 90.9(2) . . ?
I1 Ir1 I2 176.55(2) . . ?
N2 C1 N1 104.1(8) . . ?
N2 C1 Ir1 141.5(8) . . ?
N1 C1 Ir1 114.0(7) . . ?
N4 C2 N3 103.3(8) . . ?
N4 C2 Ir1 142.4(7) . . ?
N3 C2 Ir1 114.2(7) . . ?
C4 C3 N3 104.2(8) . . ?
C4 C3 H3 127.9 . . ?
N3 C3 H3 127.9 . . ?
C3 C4 N4 109.0(9) . . ?
C3 C4 H4 125.5 . . ?
N4 C4 H4 125.5 . . ?
C10 C5 C6 121.0(10) . . ?
C10 C5 N3 128.2(9) . . ?
C6 C5 N3 110.7(8) . . ?
C7 C6 C5 120.3(9) . . ?
C7 C6 Ir1 120.3(7) . . ?
C5 C6 Ir1 119.4(7) . . ?
C8 C7 C6 120.3(9) . . ?
C8 C7 N1 129.0(9) . . ?
C6 C7 N1 110.7(8) . . ?
C7 C8 C9 119.3(10) . . ?
C7 C8 H8 120.3 . . ?
C9 C8 H8 120.3 . . ?
C10 C9 C8 120.3(9) . . ?
C10 C9 H9 119.8 . . ?
C8 C9 H9 119.8 . . ?
C5 C10 C9 118.7(9) . . ?
C5 C10 H10 120.6 . . ?
C9 C10 H10 120.6 . . ?
C12 C11 N1 107.7(9) . . ?
C12 C11 H11 126.1 . . ?
N1 C11 H11 126.1 . . ?
C11 C12 N2 106.3(10) . . ?
C11 C12 H12 126.8 . . ?
N2 C12 H12 126.8 . . ?
N5 C13 C14 178.0(11) . . ?
C13 C14 H14A 109.5 . . ?
C13 C14 H14B 109.5 . . ?
H14A C14 H14B 109.5 . . ?
C13 C14 H14C 109.5 . . ?
H14A C14 H14C 109.5 . . ?
H14B C14 H14C 109.5 . . ?
N2 C15 C16 111.7(9) . . ?
N2 C15 H15A 109.3 . . ?
C16 C15 H15A 109.3 . . ?
N2 C15 H15B 109.3 . . ?
C16 C15 H15B 109.3 . . ?
H15A C15 H15B 107.9 . . ?
C17 C16 C15 112.2(9) . . ?
C17 C16 H16A 109.2 . . ?
C15 C16 H16A 109.2 . . ?
C17 C16 H16B 109.2 . . ?
C15 C16 H16B 109.2 . . ?
H16A C16 H16B 107.9 . . ?
C18 C17 C16 113.6(9) . . ?
C18 C17 H17A 108.8 . . ?
C16 C17 H17A 108.8 . . ?
C18 C17 H17B 108.8 . . ?
C16 C17 H17B 108.8 . . ?
H17A C17 H17B 107.7 . . ?
C17 C18 H18A 109.5 . . ?
C17 C18 H18B 109.5 . . ?
H18A C18 H18B 109.5 . . ?
C17 C18 H18C 109.5 . . ?
H18A C18 H18C 109.5 . . ?
H18B C18 H18C 109.5 . . ?
N4 C19 C20 113.2(8) . . ?
N4 C19 H19A 108.9 . . ?
C20 C19 H19A 108.9 . . ?
N4 C19 H19B 108.9 . . ?
C20 C19 H19B 108.9 . . ?
H19A C19 H19B 107.8 . . ?
C19 C20 C21 114.0(9) . . ?
C19 C20 H20A 108.7 . . ?
C21 C20 H20A 108.7 . . ?
C19 C20 H20B 108.7 . . ?
C21 C20 H20B 108.7 . . ?
H20A C20 H20B 107.6 . . ?
C22 C21 C20 111.4(10) . . ?
C22 C21 H21A 109.4 . . ?
C20 C21 H21A 109.4 . . ?
C22 C21 H21B 109.4 . . ?
C20 C21 H21B 109.4 . . ?
H21A C21 H21B 108.0 . . ?
C21 C22 H22A 109.5 . . ?
C21 C22 H22B 109.5 . . ?
H22A C22 H22B 109.5 . . ?
C21 C22 H22C 109.5 . . ?
H22A C22 H22C 109.5 . . ?
H22B C22 H22C 109.5 . . ?
N6 C23 C24 177.5(12) . . ?
C23 C24 H24A 109.5 . . ?
C23 C24 H24B 109.5 . . ?
H24A C24 H24B 109.5 . . ?
C23 C24 H24C 109.5 . . ?
H24A C24 H24C 109.5 . . ?
H24B C24 H24C 109.5 . . ?
C11 N1 C1 110.5(8) . . ?
C11 N1 C7 132.4(8) . . ?
C1 N1 C7 117.1(8) . . ?
C1 N2 C12 111.4(8) . . ?
C1 N2 C15 124.6(9) . . ?
C12 N2 C15 124.0(8) . . ?
C2 N3 C3 112.6(8) . . ?
C2 N3 C5 116.9(8) . . ?
C3 N3 C5 130.5(8) . . ?
C2 N4 C4 110.9(8) . . ?
C2 N4 C19 123.8(8) . . ?
C4 N4 C19 125.3(9) . . ?
C13 N5 Ir1 174.0(8) . . ?

loop_
_geom_bond_atom_site_label_1
_geom_bond_atom_site_label_2
_geom_bond_distance
_geom_bond_site_symmetry_2
_geom_bond_publ_flag
Ir1 C6 1.987(9) . ?
Ir1 C2 2.047(10) . ?
Ir1 C1 2.053(10) . ?
Ir1 N5 2.120(8) . ?
Ir1 I1 2.6692(8) . ?
Ir1 I2 2.6835(8) . ?
C1 N2 1.359(12) . ?
C1 N1 1.381(12) . ?
C2 N4 1.349(12) . ?
C2 N3 1.381(12) . ?
C3 C4 1.356(13) . ?
C3 N3 1.381(12) . ?
C3 H3 0.9300 . ?
C4 N4 1.375(12) . ?
C4 H4 0.9300 . ?
C5 C10 1.366(12) . ?
C5 C6 1.391(13) . ?
C5 N3 1.443(12) . ?
C6 C7 1.373(13) . ?
C7 C8 1.371(13) . ?
C7 N1 1.421(11) . ?
C8 C9 1.410(13) . ?
C8 H8 0.9300 . ?
C9 C10 1.397(13) . ?
C9 H9 0.9300 . ?
C10 H10 0.9300 . ?
C11 C12 1.353(15) . ?
C11 N1 1.375(12) . ?
C11 H11 0.9300 . ?
C12 N2 1.388(13) . ?
C12 H12 0.9300 . ?
C13 N5 1.119(12) . ?
C13 C14 1.454(13) . ?
C14 H14A 0.9600 . ?
C14 H14B 0.9600 . ?
C14 H14C 0.9600 . ?
C15 N2 1.459(12) . ?
C15 C16 1.526(13) . ?
C15 H15A 0.9700 . ?
C15 H15B 0.9700 . ?
C16 C17 1.515(13) . ?
C16 H16A 0.9700 . ?
C16 H16B 0.9700 . ?
C17 C18 1.493(14) . ?
C17 H17A 0.9700 . ?
C17 H17B 0.9700 . ?
C18 H18A 0.9600 . ?
C18 H18B 0.9600 . ?
C18 H18C 0.9600 . ?
C19 N4 1.471(11) . ?
C19 C20 1.513(13) . ?
C19 H19A 0.9700 . ?
C19 H19B 0.9700 . ?
C20 C21 1.531(15) . ?
C20 H20A 0.9700 . ?
C20 H20B 0.9700 . ?
C21 C22 1.525(15) . ?
C21 H21A 0.9700 . ?
C21 H21B 0.9700 . ?
C22 H22A 0.9600 . ?
C22 H22B 0.9600 . ?
C22 H22C 0.9600 . ?
C23 N6 1.126(13) . ?
C23 C24 1.470(14) . ?
C24 H24A 0.9600 . ?
C24 H24B 0.9600 . ?
C24 H24C 0.9600 . ?
